data_2240265
loop_
_publ_author_name
'Lenartowicz, Pawe\/l'
'Makowski, Maciej'
'Zarychta, Bartosz'
'Ejsmont, Krzysztof'

_publ_section_title
;
 Crystal structure of
 <i>N</i>-(<i>tert</i>-butoxycarbonyl)glycyl-(<i>Z</i>)-\b-bromodehydroalanine
 methyl ester [Boc--Gly--(\b-Br)^(<i>Z^)</i>\DAla--OMe]
;
_journal_coeditor_code HB7312
_journal_issue 12
_journal_name_full 'Acta Crystallographica Section E'
_journal_page_first 596
_journal_page_last 598
_journal_paper_doi 10.1107/S1600536814025677
_journal_volume 70
_journal_year 2014
_chemical_formula_iupac 'C11 H17 Br N2 O5'
_chemical_formula_moiety 'C11 H17 Br N2 O5'
_chemical_formula_sum 'C11 H17 Br N2 O5'
_chemical_formula_weight 337.17
_chemical_name_common 'N-(tert-butoxycarbonyl)glycyl-(Z)-\b-bromo-dehydroalanine methyl ester'
_chemical_name_systematic
;
<i>N</i>-(<i>tert</i>-Butoxycarbonyl)glycyl-(<i>Z</i>)-\b-bromodehydroalanine
methyl ester
;
_space_group_crystal_system triclinic
_space_group_IT_number 2
_space_group_name_Hall '-P 1'
_space_group_name_H-M_alt 'P -1'
_symmetry_space_group_name_Hall '-P 1'
_symmetry_space_group_name_H-M 'P -1'
_atom_sites_solution_hydrogens geom
_audit_creation_method SHELXL-2013
_cell_angle_alpha 83.381(3)
_cell_angle_beta 75.420(4)
_cell_angle_gamma 64.863(4)
_cell_formula_units_Z 2
_cell_length_a 9.0431(4)
_cell_length_b 9.3160(4)
_cell_length_c 9.7540(4)
_cell_measurement_reflns_used 4860
_cell_measurement_temperature 100.0
_cell_measurement_theta_max 26.0
_cell_measurement_theta_min 3.2
_cell_volume 719.92(6)
_computing_cell_refinement
;
CrysAlisRED (Oxford Diffraction, 2010)
;
_computing_data_collection
;
CrysAlisCCD (Oxford Diffraction, 2010)
;
_computing_data_reduction
;
CrysAlisRED (Oxford Diffraction, 2010)
;
_computing_molecular_graphics
;
SHELXTL (Sheldrick, 2008)
;
_computing_publication_material
;
SHELXL2014 (Sheldrick, 2008)
;
_computing_structure_refinement
;
SHELXL2014 (Sheldrick, 2008)
;
_computing_structure_solution
;
SHELXS2014 (Sheldrick, 2008)
;
_diffrn_ambient_temperature 100.00(10)
_diffrn_detector_area_resol_mean 1024
_diffrn_measured_fraction_theta_full 0.988
_diffrn_measured_fraction_theta_max 0.986
_diffrn_measurement_device_type 'Oxford Diffraction Xcalibur'
_diffrn_measurement_method '\w scan'
_diffrn_radiation_monochromator graphite
_diffrn_radiation_source 'fine-focus sealed tube'
_diffrn_radiation_type MoK\a
_diffrn_radiation_wavelength 0.71073
_diffrn_reflns_av_R_equivalents 0.0158
_diffrn_reflns_limit_h_max 11
_diffrn_reflns_limit_h_min -8
_diffrn_reflns_limit_k_max 11
_diffrn_reflns_limit_k_min -10
_diffrn_reflns_limit_l_max 12
_diffrn_reflns_limit_l_min -12
_diffrn_reflns_number 4860
_diffrn_reflns_theta_full 25.242
_diffrn_reflns_theta_max 25.994
_diffrn_reflns_theta_min 3.224
_diffrn_standards_decay_% 0
_diffrn_standards_interval_count 0
_diffrn_standards_interval_time 0
_diffrn_standards_number 0
_exptl_absorpt_coefficient_mu 2.872
_exptl_absorpt_correction_T_max 1.00000
_exptl_absorpt_correction_T_min 0.65469
_exptl_absorpt_correction_type multi-scan
_exptl_absorpt_process_details
;
(CrysAlis RED; Oxford Diffraction, 2010)
;
_exptl_crystal_colour colourless
_exptl_crystal_density_diffrn 1.555
_exptl_crystal_density_method 'not measured'
_exptl_crystal_description irregular
_exptl_crystal_F_000 344
_exptl_crystal_size_max 0.30
_exptl_crystal_size_mid 0.25
_exptl_crystal_size_min 0.20
_refine_diff_density_max 0.534
_refine_diff_density_min -0.426
_refine_ls_extinction_method none
_refine_ls_goodness_of_fit_ref 1.062
_refine_ls_hydrogen_treatment constr
_refine_ls_matrix_type full
_refine_ls_number_parameters 172
_refine_ls_number_reflns 2780
_refine_ls_number_restraints 0
_refine_ls_restrained_S_all 1.062
_refine_ls_R_factor_all 0.0270
_refine_ls_R_factor_gt 0.0241
_refine_ls_shift/su_max 0.001
_refine_ls_shift/su_mean 0.000
_refine_ls_structure_factor_coef Fsqd
_refine_ls_weighting_details 'w=1/[\s^2^(Fo^2^)+(0.0444P)^2^] where P=(Fo^2^+2Fc^2^)/3'
_refine_ls_weighting_scheme calc
_refine_ls_wR_factor_gt 0.0657
_refine_ls_wR_factor_ref 0.0662
_reflns_number_gt 2490
_reflns_number_total 2780
_reflns_threshold_expression I>2\s(I)
_cod_data_source_file hb7312sup1.cf
_cod_data_source_block I
_cod_database_code 2240265
_cod_database_fobs_code 2240265
_shelx_space_group_comment
;
The symmetry employed for this shelxl refinement is uniquely defined
by the following loop, which should always be used as a source of
symmetry information in preference to the above space-group names.
They are only intended as comments.
;
_shelxl_version_number .2013

loop_
_space_group_symop_operation_xyz
'x, y, z'
'-x, -y, -z'

loop_
_atom_site_type_symbol
_atom_site_label
_atom_site_fract_x
_atom_site_fract_y
_atom_site_fract_z
_atom_site_U_iso_or_equiv
_atom_site_adp_type
_atom_site_calc_flag
_atom_site_occupancy
C C1 1.2957(3) -0.1495(2) 0.9892(2) 0.0186(4) Uani d 1
C C2 1.4783(3) -0.2662(3) 0.9655(2) 0.0248(5) Uani d 1
H H2A 1.5455 -0.2243 0.8952 0.037 Uiso calc 1
H H2B 1.4904 -0.3651 0.9336 0.037 Uiso calc 1
H H2C 1.5146 -0.2830 1.0527 0.037 Uiso calc 1
C C3 1.2675(3) 0.0136(3) 1.0284(2) 0.0291(5) Uani d 1
H H3A 1.3374 0.0518 0.9572 0.044 Uiso calc 1
H H3B 1.2952 0.0083 1.1182 0.044 Uiso calc 1
H H3C 1.1520 0.0844 1.0348 0.044 Uiso calc 1
C C4 1.1870(3) -0.2140(3) 1.1000(2) 0.0313(5) Uani d 1
H H4A 1.0720 -0.1387 1.1146 0.047 Uiso calc 1
H H4B 1.2228 -0.2316 1.1875 0.047 Uiso calc 1
H H4C 1.1975 -0.3122 1.0679 0.047 Uiso calc 1
O O5 1.23184(17) -0.14194(16) 0.86239(14) 0.0186(3) Uani d 1
C C6 1.2959(2) -0.0915(2) 0.7363(2) 0.0144(4) Uani d 1
O O7 1.40332(16) -0.03851(15) 0.71486(14) 0.0161(3) Uani d 1
N N8 1.2267(2) -0.10813(19) 0.63638(17) 0.0155(3) Uani d 1
H H8A 1.1573 -0.1522 0.6578 0.019 Uiso calc 1
C C9 1.2670(2) -0.0531(2) 0.49289(19) 0.0149(4) Uani d 1
H H9A 1.2529 -0.1157 0.4283 0.018 Uiso calc 1
H H9B 1.3835 -0.0685 0.4688 0.018 Uiso calc 1
C C10 1.1567(2) 0.1209(2) 0.47430(19) 0.0143(4) Uani d 1
O O11 1.00831(16) 0.18140(15) 0.53245(14) 0.0179(3) Uani d 1
N N12 1.23628(19) 0.20273(18) 0.38410(17) 0.0146(3) Uani d 1
H H12A 1.3421 0.1556 0.3484 0.017 Uiso calc 1
C C13 1.1490(2) 0.3623(2) 0.34831(19) 0.0136(4) Uani d 1
C C14 1.1990(2) 0.4770(2) 0.3536(2) 0.0164(4) Uani d 1
H H14A 1.1341 0.5792 0.3266 0.020 Uiso calc 1
Br Br15 1.39326(2) 0.44202(2) 0.41252(2) 0.02292(9) Uani d 1
C C16 1.0010(2) 0.4006(2) 0.2866(2) 0.0163(4) Uani d 1
O O17 0.97138(18) 0.30286(17) 0.24167(15) 0.0210(3) Uani d 1
O O18 0.90913(18) 0.55685(16) 0.28281(16) 0.0239(3) Uani d 1
C C19 0.7741(3) 0.6065(3) 0.2098(3) 0.0324(5) Uani d 1
H H19A 0.7155 0.7199 0.2129 0.049 Uiso calc 1
H H19B 0.6979 0.5594 0.2552 0.049 Uiso calc 1
H H19C 0.8193 0.5731 0.1130 0.049 Uiso calc 1

loop_
_atom_site_aniso_label
_atom_site_aniso_U_11
_atom_site_aniso_U_22
_atom_site_aniso_U_33
_atom_site_aniso_U_12
_atom_site_aniso_U_13
_atom_site_aniso_U_23
C1 0.0226(10) 0.0227(10) 0.0121(9) -0.0104(9) -0.0065(8) 0.0034(8)
C2 0.0266(11) 0.0256(11) 0.0202(11) -0.0075(9) -0.0108(9) 0.0066(9)
C3 0.0397(14) 0.0268(12) 0.0204(11) -0.0129(10) -0.0070(10) -0.0014(9)
C4 0.0369(13) 0.0432(14) 0.0172(11) -0.0222(11) -0.0058(9) 0.0088(10)
O5 0.0202(7) 0.0248(7) 0.0141(7) -0.0133(6) -0.0061(6) 0.0077(6)
C6 0.0131(9) 0.0102(9) 0.0158(10) -0.0021(7) -0.0029(7) 0.0040(7)
O7 0.0173(7) 0.0166(7) 0.0174(7) -0.0100(6) -0.0049(5) 0.0028(5)
N8 0.0169(8) 0.0164(8) 0.0167(8) -0.0105(7) -0.0063(7) 0.0074(7)
C9 0.0175(9) 0.0136(9) 0.0136(9) -0.0069(8) -0.0042(7) 0.0038(7)
C10 0.0187(10) 0.0152(9) 0.0126(9) -0.0091(8) -0.0065(8) 0.0017(7)
O11 0.0153(7) 0.0149(7) 0.0198(7) -0.0054(6) -0.0009(6) 0.0035(5)
N12 0.0120(8) 0.0130(8) 0.0169(8) -0.0050(6) -0.0019(6) 0.0034(6)
C13 0.0147(9) 0.0143(9) 0.0115(9) -0.0069(8) -0.0019(7) 0.0031(7)
C14 0.0137(9) 0.0164(9) 0.0191(10) -0.0061(8) -0.0049(8) 0.0021(8)
Br15 0.01942(12) 0.02164(12) 0.03230(14) -0.01022(9) -0.00996(9) -0.00138(8)
C16 0.0181(10) 0.0171(10) 0.0130(9) -0.0083(8) -0.0032(8) 0.0060(8)
O17 0.0250(8) 0.0209(7) 0.0224(8) -0.0129(6) -0.0093(6) 0.0028(6)
O18 0.0222(7) 0.0168(7) 0.0346(9) -0.0061(6) -0.0164(6) 0.0071(6)
C19 0.0287(12) 0.0290(12) 0.0417(14) -0.0095(10) -0.0229(11) 0.0157(10)

loop_
_atom_type_symbol
_atom_type_description
_atom_type_scat_dispersion_real
_atom_type_scat_dispersion_imag
_atom_type_scat_source
C C 0.0033 0.0016 'International Tables Vol C Tables 4.2.6.8 and 6.1.1.4'
H H 0.0000 0.0000 'International Tables Vol C Tables 4.2.6.8 and 6.1.1.4'
N N 0.0061 0.0033 'International Tables Vol C Tables 4.2.6.8 and 6.1.1.4'
O O 0.0106 0.0060 'International Tables Vol C Tables 4.2.6.8 and 6.1.1.4'
Br Br -0.2901 2.4595 'International Tables Vol C Tables 4.2.6.8 and 6.1.1.4'

loop_
_geom_angle_atom_site_label_1
_geom_angle_atom_site_label_2
_geom_angle_atom_site_label_3
_geom_angle
O5 C1 C3 110.80(16)
O5 C1 C2 109.75(16)
C3 C1 C2 112.96(18)
O5 C1 C4 101.56(15)
C3 C1 C4 110.90(18)
C2 C1 C4 110.29(18)
C1 C2 H2A 109.5
C1 C2 H2B 109.5
H2A C2 H2B 109.5
C1 C2 H2C 109.5
H2A C2 H2C 109.5
H2B C2 H2C 109.5
C1 C3 H3A 109.5
C1 C3 H3B 109.5
H3A C3 H3B 109.5
C1 C3 H3C 109.5
H3A C3 H3C 109.5
H3B C3 H3C 109.5
C1 C4 H4A 109.5
C1 C4 H4B 109.5
H4A C4 H4B 109.5
C1 C4 H4C 109.5
H4A C4 H4C 109.5
H4B C4 H4C 109.5
C6 O5 C1 121.71(14)
O7 C6 N8 124.52(17)
O7 C6 O5 125.30(17)
N8 C6 O5 110.18(16)
C6 N8 C9 120.96(15)
C6 N8 H8A 119.5
C9 N8 H8A 119.5
N8 C9 C10 111.87(15)
N8 C9 H9A 109.2
C10 C9 H9A 109.2
N8 C9 H9B 109.2
C10 C9 H9B 109.2
H9A C9 H9B 107.9
O11 C10 N12 122.87(17)
O11 C10 C9 122.69(16)
N12 C10 C9 114.41(16)
C10 N12 C13 121.43(16)
C10 N12 H12A 119.3
C13 N12 H12A 119.3
C14 C13 N12 124.27(18)
C14 C13 C16 118.50(17)
N12 C13 C16 116.92(16)
C13 C14 Br15 123.17(15)
C13 C14 H14A 118.4
Br15 C14 H14A 118.4
O17 C16 O18 124.26(18)
O17 C16 C13 124.08(18)
O18 C16 C13 111.61(16)
C16 O18 C19 115.57(16)
O18 C19 H19A 109.5
O18 C19 H19B 109.5
H19A C19 H19B 109.5
O18 C19 H19C 109.5
H19A C19 H19C 109.5
H19B C19 H19C 109.5

loop_
_geom_bond_atom_site_label_1
_geom_bond_atom_site_label_2
_geom_bond_distance
C1 O5 1.474(2)
C1 C3 1.508(3)
C1 C2 1.517(3)
C1 C4 1.521(3)
C2 H2A 0.9600
C2 H2B 0.9600
C2 H2C 0.9600
C3 H3A 0.9600
C3 H3B 0.9600
C3 H3C 0.9600
C4 H4A 0.9600
C4 H4B 0.9600
C4 H4C 0.9600
O5 C6 1.345(2)
C6 O7 1.229(2)
C6 N8 1.338(2)
N8 C9 1.446(2)
N8 H8A 0.8600
C9 C10 1.518(2)
C9 H9A 0.9700
C9 H9B 0.9700
C10 O11 1.220(2)
C10 N12 1.366(2)
N12 C13 1.406(2)
N12 H12A 0.8600
C13 C14 1.335(3)
C13 C16 1.494(3)
C14 Br15 1.8715(19)
C14 H14A 0.9300
C16 O17 1.204(2)
C16 O18 1.337(2)
O18 C19 1.447(2)
C19 H19A 0.9600
C19 H19B 0.9600
C19 H19C 0.9600

loop_
_geom_hbond_atom_site_label_D
_geom_hbond_atom_site_label_H
_geom_hbond_atom_site_label_A
_geom_hbond_site_symmetry_A
_geom_hbond_distance_DH
_geom_hbond_distance_HA
_geom_hbond_distance_DA
_geom_hbond_angle_DHA
C2 H2A O7 . 0.96 2.51 3.058(2) 116
C3 H3A O7 . 0.96 2.44 3.007(3) 117
N8 H8A O17 2_756 0.86 2.19 3.018(2) 162
C9 H9A O11 2_756 0.97 2.61 3.255(2) 124
N12 H12A O7 2_856 0.86 2.04 2.901(2) 174
C14 H14A O11 2_766 0.93 2.43 3.095(2) 129
C19 H19B Br15 2_766 0.96 3.14 3.668(3) 117

loop_
_geom_torsion_atom_site_label_1
_geom_torsion_atom_site_label_2
_geom_torsion_atom_site_label_3
_geom_torsion_atom_site_label_4
_geom_torsion
C3 C1 O5 C6 62.8(2)
C2 C1 O5 C6 -62.6(2)
C4 C1 O5 C6 -179.35(17)
C1 O5 C6 O7 -4.7(3)
C1 O5 C6 N8 174.87(15)
O7 C6 N8 C9 -4.3(3)
O5 C6 N8 C9 176.12(15)
C6 N8 C9 C10 -86.1(2)
N8 C9 C10 O11 -38.0(3)
N8 C9 C10 N12 143.70(16)
O11 C10 N12 C13 -2.5(3)
C9 C10 N12 C13 175.79(16)
C10 N12 C13 C14 130.6(2)
C10 N12 C13 C16 -55.9(2)
N12 C13 C14 Br15 -0.9(3)
C16 C13 C14 Br15 -174.28(13)
C14 C13 C16 O17 159.29(19)
N12 C13 C16 O17 -14.6(3)
C14 C13 C16 O18 -18.4(2)
N12 C13 C16 O18 167.72(16)
O17 C16 O18 C19 -4.6(3)
C13 C16 O18 C19 173.12(17)
